data_8106494
loop_
_publ_author_name
'He, Jing'

_publ_section_title
;
 Crystal structure of
 2-amino-4-(2,3-dichlorophenyl)-5-oxo-5,6,7,8-tetrahydro-4H-chromene-3-carbonitrile,
 C16H12Cl2N2O2
;
_journal_issue 2
_journal_name_full 'Zeitschrift f\"ur Kristallographie - New Crystal Structures'
_journal_page_first 237
_journal_page_last 238
_journal_paper_doi 10.1515/ncrs-2016-0221
_journal_volume 232
_journal_year 2017
_chemical_formula_moiety 'C16 H12 Cl2 N2 O2'
_chemical_formula_sum 'C16 H12 Cl2 N2 O2'
_chemical_formula_weight 335.18
_space_group_IT_number 19
_space_group_name_Hall 'P 2ac 2ab'
_space_group_name_H-M_alt 'P 21 21 21'
_symmetry_cell_setting orthorhombic
_symmetry_space_group_name_Hall 'P 2ac 2ab'
_symmetry_space_group_name_H-M 'P 21 21 21'
_atom_sites_solution_hydrogens geom
_atom_sites_solution_primary direct
_atom_sites_solution_secondary difmap
_cell_angle_alpha 90.00
_cell_angle_beta 90.00
_cell_angle_gamma 90.00
_cell_formula_units_Z 4
_cell_length_a 6.0741(4)
_cell_length_b 14.9623(8)
_cell_length_c 16.2178(9)
_cell_measurement_reflns_used 1296
_cell_measurement_temperature 293(2)
_cell_measurement_theta_max 26.8230
_cell_measurement_theta_min 2.8570
_cell_volume 1473.91(15)
_computing_cell_refinement 'Bruker FRAMBO'
_computing_data_collection 'Bruker FRAMBO'
_computing_data_reduction 'Bruker SAINT'
_computing_molecular_graphics 'Bruker SHELXTL'
_computing_publication_material 'Bruker SHELXTL'
_computing_structure_refinement 'SHELXL-97 (Sheldrick, 1997)'
_computing_structure_solution 'SHELXS-97 (Sheldrick, 1990)'
_diffrn_ambient_temperature 293(2)
_diffrn_measured_fraction_theta_full 0.999
_diffrn_measured_fraction_theta_max 0.999
_diffrn_measurement_device_type 'multiwire proportional'
_diffrn_measurement_method 'phi and omega scans'
_diffrn_radiation_monochromator graphite
_diffrn_radiation_source 'fine-focus sealed tube'
_diffrn_radiation_type MoK\a
_diffrn_radiation_wavelength 0.71073
_diffrn_reflns_av_R_equivalents 0.0274
_diffrn_reflns_av_sigmaI/netI 0.0489
_diffrn_reflns_limit_h_max 6
_diffrn_reflns_limit_h_min -7
_diffrn_reflns_limit_k_max 17
_diffrn_reflns_limit_k_min -17
_diffrn_reflns_limit_l_max 7
_diffrn_reflns_limit_l_min -19
_diffrn_reflns_number 3651
_diffrn_reflns_theta_full 25.00
_diffrn_reflns_theta_max 25.00
_diffrn_reflns_theta_min 2.51
_diffrn_standards_decay_% 0
_diffrn_standards_interval_count 0
_diffrn_standards_interval_time none
_diffrn_standards_number none
_exptl_absorpt_coefficient_mu 0.448
_exptl_absorpt_correction_T_max 1.00000
_exptl_absorpt_correction_T_min 0.85339
_exptl_absorpt_correction_type multi-scan
_exptl_absorpt_process_details crystalclear
_exptl_crystal_colour colorless
_exptl_crystal_density_diffrn 1.510
_exptl_crystal_density_method 'not measured'
_exptl_crystal_description block
_exptl_crystal_F_000 688
_exptl_crystal_size_max 0.20
_exptl_crystal_size_mid 0.18
_exptl_crystal_size_min 0.16
_refine_diff_density_max 0.199
_refine_diff_density_min -0.206
_refine_diff_density_rms 0.041
_refine_ls_abs_structure_details 'Flack H D (1983), Acta Cryst. A39, 876-881'
_refine_ls_abs_structure_Flack 0.01(9)
_refine_ls_extinction_method none
_refine_ls_goodness_of_fit_ref 1.025
_refine_ls_hydrogen_treatment mixed
_refine_ls_matrix_type full
_refine_ls_number_parameters 199
_refine_ls_number_reflns 2336
_refine_ls_number_restraints 0
_refine_ls_restrained_S_all 1.025
_refine_ls_R_factor_all 0.0477
_refine_ls_R_factor_gt 0.0376
_refine_ls_shift/su_max 0.001
_refine_ls_shift/su_mean 0.000
_refine_ls_structure_factor_coef Fsqd
_refine_ls_weighting_details 'calc w=1/[\s^2^(Fo^2^)+(0.0391P)^2^+0.0170P] where P=(Fo^2^+2Fc^2^)/3'
_refine_ls_weighting_scheme calc
_refine_ls_wR_factor_gt 0.0828
_refine_ls_wR_factor_ref 0.0918
_reflns_number_gt 1999
_reflns_number_total 2336
_reflns_threshold_expression >2sigma(I)
_cod_data_source_file suppl_ncrs-2016-0221_suppl.cif
_cod_data_source_block a
_cod_original_sg_symbol_H-M P2(1)2(1)2(1)
_cod_database_code 8106494

loop_
_symmetry_equiv_pos_as_xyz
'x, y, z'
'-x+1/2, -y, z+1/2'
'-x, y+1/2, -z+1/2'
'x+1/2, -y+1/2, -z'

loop_
_atom_site_label
_atom_site_type_symbol
_atom_site_fract_x
_atom_site_fract_y
_atom_site_fract_z
_atom_site_U_iso_or_equiv
_atom_site_adp_type
_atom_site_occupancy
_atom_site_symmetry_multiplicity
_atom_site_calc_flag
_atom_site_refinement_flags
_atom_site_disorder_assembly
_atom_site_disorder_group
C1 C 0.7941(5) -0.09014(18) 1.14238(19) 0.0363(7) Uani 1 1 d . . .
C2 C 0.6081(5) -0.07723(17) 1.09831(19) 0.0355(7) Uani 1 1 d . . .
C3 C 0.4699(4) 0.00702(18) 1.10757(17) 0.0330(7) Uani 1 1 d . . .
H3A H 0.3157 -0.0113 1.1128 0.040 Uiso 1 1 calc R . .
C4 C 0.5340(5) 0.05336(18) 1.18600(19) 0.0335(7) Uani 1 1 d . . .
C5 C 0.7154(5) 0.03285(18) 1.22855(18) 0.0338(7) Uani 1 1 d . . .
C6 C 0.7878(5) 0.0758(2) 1.3064(2) 0.0452(8) Uani 1 1 d . . .
H6A H 0.9472 0.0794 1.3075 0.054 Uiso 1 1 calc R . .
H6B H 0.7405 0.0400 1.3530 0.054 Uiso 1 1 calc R . .
C7 C 0.6903(6) 0.1692(2) 1.3131(2) 0.0578(10) Uani 1 1 d . . .
H7A H 0.7169 0.1925 1.3680 0.069 Uiso 1 1 calc R . .
H7B H 0.7626 0.2083 1.2739 0.069 Uiso 1 1 calc R . .
C8 C 0.4458(6) 0.1683(2) 1.2964(2) 0.0586(11) Uani 1 1 d . . .
H8A H 0.3717 0.1393 1.3421 0.070 Uiso 1 1 calc R . .
H8B H 0.3934 0.2295 1.2938 0.070 Uiso 1 1 calc R . .
C9 C 0.3839(6) 0.12156(19) 1.2183(2) 0.0406(8) Uani 1 1 d . . .
C10 C 0.5472(5) -0.1426(2) 1.0386(2) 0.0434(8) Uani 1 1 d . . .
C11 C 0.4874(5) 0.06755(18) 1.03266(19) 0.0342(7) Uani 1 1 d . . .
C12 C 0.6616(5) 0.12749(19) 1.0256(2) 0.0428(8) Uani 1 1 d . . .
H12A H 0.7656 0.1307 1.0676 0.051 Uiso 1 1 calc R . .
C13 C 0.6832(6) 0.1827(2) 0.9572(2) 0.0476(8) Uani 1 1 d . . .
H13A H 0.8006 0.2225 0.9541 0.057 Uiso 1 1 calc R . .
C14 C 0.5318(6) 0.1789(2) 0.8941(2) 0.0487(9) Uani 1 1 d . . .
H14A H 0.5467 0.2154 0.8480 0.058 Uiso 1 1 calc R . .
C15 C 0.3577(5) 0.12004(19) 0.90025(19) 0.0436(8) Uani 1 1 d . . .
C16 C 0.3348(5) 0.06523(17) 0.96864(19) 0.0345(7) Uani 1 1 d . . .
O1 O 0.8562(3) -0.03508(13) 1.20536(13) 0.0427(5) Uani 1 1 d . . .
O2 O 0.2101(4) 0.13699(15) 1.18277(16) 0.0579(7) Uani 1 1 d . . .
N1 N 0.9410(5) -0.15692(16) 1.13522(18) 0.0499(8) Uani 1 1 d . . .
H1A H 0.9214 -0.1981 1.0990 0.060 Uiso 1 1 calc R . .
H1B H 1.0546 -0.1584 1.1669 0.060 Uiso 1 1 calc R . .
N2 N 0.4951(6) -0.1959(2) 0.9927(2) 0.0694(10) Uani 1 1 d . . .
Cl1 Cl 0.11212(13) -0.00675(6) 0.97460(6) 0.0575(3) Uani 1 1 d . . .
Cl2 Cl 0.16892(17) 0.11601(7) 0.82001(6) 0.0682(3) Uani 1 1 d . . .

loop_
_atom_site_aniso_label
_atom_site_aniso_U_11
_atom_site_aniso_U_22
_atom_site_aniso_U_33
_atom_site_aniso_U_23
_atom_site_aniso_U_13
_atom_site_aniso_U_12
C1 0.0465(18) 0.0288(14) 0.0336(17) -0.0010(14) 0.0076(17) -0.0019(14)
C2 0.0438(17) 0.0305(14) 0.0321(17) -0.0025(14) 0.0031(16) -0.0040(15)
C3 0.0306(14) 0.0355(15) 0.0329(16) 0.0003(15) 0.0003(13) -0.0045(14)
C4 0.0372(16) 0.0322(14) 0.0312(17) -0.0003(14) 0.0014(15) -0.0042(13)
C5 0.0397(16) 0.0302(14) 0.0316(17) -0.0036(13) 0.0065(15) -0.0024(14)
C6 0.0439(18) 0.0537(18) 0.0381(19) -0.0095(17) -0.0011(17) -0.0037(16)
C7 0.080(3) 0.0518(19) 0.041(2) -0.0151(18) -0.001(2) -0.005(2)
C8 0.080(3) 0.052(2) 0.044(2) -0.0091(19) 0.010(2) 0.020(2)
C9 0.0468(18) 0.0351(15) 0.0399(18) 0.0043(15) 0.0120(17) 0.0063(16)
C10 0.052(2) 0.0388(16) 0.0395(19) 0.0007(17) 0.0029(17) -0.0012(15)
C11 0.0351(15) 0.0339(14) 0.0337(17) -0.0029(14) 0.0022(15) -0.0046(14)
C12 0.0433(18) 0.0490(17) 0.0362(17) 0.0009(16) -0.0033(17) -0.0106(16)
C13 0.0494(19) 0.0461(17) 0.047(2) 0.0045(17) 0.0055(19) -0.0136(16)
C14 0.066(2) 0.0458(17) 0.0341(19) 0.0079(16) 0.0049(19) -0.0045(18)
C15 0.0473(19) 0.0472(17) 0.0362(18) -0.0002(16) -0.0044(17) 0.0000(18)
C16 0.0335(15) 0.0336(14) 0.0363(17) -0.0059(14) 0.0011(15) -0.0014(14)
O1 0.0411(11) 0.0444(11) 0.0426(13) -0.0108(11) -0.0029(11) 0.0042(11)
O2 0.0538(14) 0.0638(14) 0.0561(16) 0.0022(14) 0.0018(14) 0.0191(13)
N1 0.0582(18) 0.0417(14) 0.0499(18) -0.0057(14) -0.0028(16) 0.0097(14)
N2 0.089(2) 0.0560(17) 0.063(2) -0.0251(18) -0.008(2) -0.0074(18)
Cl1 0.0487(5) 0.0684(5) 0.0553(6) 0.0100(5) -0.0120(4) -0.0199(5)
Cl2 0.0689(6) 0.0908(7) 0.0450(5) 0.0158(5) -0.0172(5) -0.0102(6)

loop_
_atom_type_symbol
_atom_type_description
_atom_type_scat_dispersion_real
_atom_type_scat_dispersion_imag
_atom_type_scat_source
C C 0.0033 0.0016 'International Tables Vol C Tables 4.2.6.8 and 6.1.1.4'
H H 0.0000 0.0000 'International Tables Vol C Tables 4.2.6.8 and 6.1.1.4'
N N 0.0061 0.0033 'International Tables Vol C Tables 4.2.6.8 and 6.1.1.4'
O O 0.0106 0.0060 'International Tables Vol C Tables 4.2.6.8 and 6.1.1.4'
Cl Cl 0.1484 0.1585 'International Tables Vol C Tables 4.2.6.8 and 6.1.1.4'

loop_
_geom_angle_atom_site_label_1
_geom_angle_atom_site_label_2
_geom_angle_atom_site_label_3
_geom_angle
_geom_angle_site_symmetry_1
_geom_angle_site_symmetry_3
N1 C1 C2 128.0(3) . .
N1 C1 O1 109.3(3) . .
C2 C1 O1 122.7(3) . .
C1 C2 C10 118.6(3) . .
C1 C2 C3 121.9(3) . .
C10 C2 C3 119.5(3) . .
C4 C3 C11 112.6(2) . .
C4 C3 C2 108.9(2) . .
C11 C3 C2 112.1(2) . .
C4 C3 H3A 107.7 . .
C11 C3 H3A 107.7 . .
C2 C3 H3A 107.7 . .
C5 C4 C9 119.3(3) . .
C5 C4 C3 123.1(3) . .
C9 C4 C3 117.6(3) . .
C4 C5 O1 122.6(3) . .
C4 C5 C6 125.8(3) . .
O1 C5 C6 111.5(3) . .
C5 C6 C7 110.1(3) . .
C5 C6 H6A 109.6 . .
C7 C6 H6A 109.6 . .
C5 C6 H6B 109.6 . .
C7 C6 H6B 109.6 . .
H6A C6 H6B 108.2 . .
C8 C7 C6 111.2(3) . .
C8 C7 H7A 109.4 . .
C6 C7 H7A 109.4 . .
C8 C7 H7B 109.4 . .
C6 C7 H7B 109.4 . .
H7A C7 H7B 108.0 . .
C9 C8 C7 113.8(3) . .
C9 C8 H8A 108.8 . .
C7 C8 H8A 108.8 . .
C9 C8 H8B 108.8 . .
C7 C8 H8B 108.8 . .
H8A C8 H8B 107.7 . .
O2 C9 C4 120.0(3) . .
O2 C9 C8 121.8(3) . .
C4 C9 C8 118.2(3) . .
N2 C10 C2 178.0(4) . .
C12 C11 C16 117.5(3) . .
C12 C11 C3 120.2(3) . .
C16 C11 C3 122.3(2) . .
C13 C12 C11 121.4(3) . .
C13 C12 H12A 119.3 . .
C11 C12 H12A 119.3 . .
C14 C13 C12 120.4(3) . .
C14 C13 H13A 119.8 . .
C12 C13 H13A 119.8 . .
C13 C14 C15 118.9(3) . .
C13 C14 H14A 120.5 . .
C15 C14 H14A 120.5 . .
C14 C15 C16 120.8(3) . .
C14 C15 Cl2 118.3(3) . .
C16 C15 Cl2 120.9(2) . .
C15 C16 C11 121.0(3) . .
C15 C16 Cl1 119.4(2) . .
C11 C16 Cl1 119.6(2) . .
C1 O1 C5 118.5(2) . .
C1 N1 H1A 120.0 . .
C1 N1 H1B 120.0 . .
H1A N1 H1B 120.0 . .

loop_
_geom_bond_atom_site_label_1
_geom_bond_atom_site_label_2
_geom_bond_distance
_geom_bond_site_symmetry_2
C1 N1 1.344(4) .
C1 C2 1.351(4) .
C1 O1 1.365(3) .
C2 C10 1.426(4) .
C2 C3 1.522(4) .
C3 C4 1.500(4) .
C3 C11 1.519(4) .
C3 H3A 0.9800 .
C4 C5 1.336(4) .
C4 C9 1.465(4) .
C5 O1 1.380(3) .
C5 C6 1.484(4) .
C6 C7 1.521(4) .
C6 H6A 0.9700 .
C6 H6B 0.9700 .
C7 C8 1.510(5) .
C7 H7A 0.9700 .
C7 H7B 0.9700 .
C8 C9 1.495(5) .
C8 H8A 0.9700 .
C8 H8B 0.9700 .
C9 O2 1.225(4) .
C10 N2 1.135(4) .
C11 C12 1.392(4) .
C11 C16 1.392(4) .
C12 C13 1.389(4) .
C12 H12A 0.9300 .
C13 C14 1.378(4) .
C13 H13A 0.9300 .
C14 C15 1.379(4) .
C14 H14A 0.9300 .
C15 C16 1.387(4) .
C15 Cl2 1.736(3) .
C16 Cl1 1.732(3) .
N1 H1A 0.8600 .
N1 H1B 0.8600 .
